data_4338319
loop_
_publ_author_name
'Ferretti, Valeria'
'Fogagnolo, Marco'
'Marchi, Andrea'
'Marvelli, Lorenza'
'Sforza, Fabio'
'Bergamini, Paola'

_publ_section_title
;
 Acetylcholine-like and Trimethylglycine-like PTA
 (1,3,5-Triaza-7-phosphaadamantane) Derivatives for the Development of
 Innovative Ru- and Pt-Based Therapeutic Agents.
;
_journal_issue 10
_journal_name_full 'Inorganic chemistry'
_journal_page_first 4881
_journal_page_last 4890
_journal_paper_doi 10.1021/ic402953s
_journal_volume 53
_journal_year 2014
_chemical_formula_moiety 'C33 H39 Cl N3 O2 P2 Ru, F6 P'
_chemical_formula_sum 'C33 H39 Cl F6 N3 O2 P3 Ru'
_chemical_formula_weight 853.10
_chemical_name_systematic
;
[Ruthenium(II) (?5-cyclopentadienyl)-chloro-triphenylphosphine- N-(2-acetoxy)ethyl-1, 3, 5-triaza-7-phosphaadamantane-P] hexafluorophosphate
;
_space_group_IT_number 2
_symmetry_cell_setting triclinic
_symmetry_space_group_name_Hall '-P 1'
_symmetry_space_group_name_H-M 'P -1'
_atom_sites_solution_hydrogens geom
_atom_sites_solution_primary direct
_atom_sites_solution_secondary difmap
_audit_creation_method SHELXL-97
_cell_angle_alpha 68.3770(16)
_cell_angle_beta 75.9990(15)
_cell_angle_gamma 75.979(3)
_cell_formula_units_Z 2
_cell_length_a 9.3552(3)
_cell_length_b 14.1403(5)
_cell_length_c 14.8980(6)
_cell_measurement_reflns_used 12060
_cell_measurement_temperature 295
_cell_measurement_theta_max 26.0
_cell_measurement_theta_min 2.0
_cell_volume 1751.87(11)
_computing_cell_refinement 'DENZO-SMN (Otwinowski & Minor, 1997)'
_computing_data_collection 'Kappa CCD server software (Nonius, 1997)'
_computing_data_reduction 'DENZO-SMN (Otwinowski & Minor, 1997)'
_computing_molecular_graphics 'ORTEPIII (Burnett & Johnson, 1996)'
_computing_publication_material
;
 SHELXL-97 (Sheldrick, 1997); WINGX (Farrugia, 1999)
;
_computing_structure_refinement 'SHELXL-97 (Sheldrick, 1997)'
_computing_structure_solution 'SIR97 (Altomare et al.,1999)'
_diffrn_ambient_temperature 295
_diffrn_measured_fraction_theta_full 0.926
_diffrn_measured_fraction_theta_max 0.926
_diffrn_measurement_device_type 'Nonius Kappa CCD'
_diffrn_measurement_method '\f scans and \w scans'
_diffrn_radiation_monochromator graphite
_diffrn_radiation_source 'fine-focus sealed tube'
_diffrn_radiation_type MoK\a
_diffrn_radiation_wavelength 0.71073
_diffrn_reflns_av_R_equivalents 0.0367
_diffrn_reflns_av_sigmaI/netI 0.0630
_diffrn_reflns_limit_h_max 11
_diffrn_reflns_limit_h_min -11
_diffrn_reflns_limit_k_max 17
_diffrn_reflns_limit_k_min -16
_diffrn_reflns_limit_l_max 18
_diffrn_reflns_limit_l_min -16
_diffrn_reflns_number 12060
_diffrn_reflns_theta_full 26.00
_diffrn_reflns_theta_max 26.00
_diffrn_reflns_theta_min 2.88
_exptl_absorpt_coefficient_mu 0.729
_exptl_absorpt_correction_T_max 0.972
_exptl_absorpt_correction_T_min 0.942
_exptl_absorpt_correction_type multi-scan
_exptl_absorpt_process_details
;
multi-scan from symmetry-related measurements 
 Sortav (Blessing 1995)
;
_exptl_crystal_colour yellow
_exptl_crystal_density_diffrn 1.617
_exptl_crystal_density_method 'not measured'
_exptl_crystal_description plate
_exptl_crystal_F_000 868
_exptl_crystal_size_max 0.19
_exptl_crystal_size_mid 0.12
_exptl_crystal_size_min 0.04
_refine_diff_density_max 0.906
_refine_diff_density_min -0.798
_refine_diff_density_rms 0.127
_refine_ls_extinction_method none
_refine_ls_goodness_of_fit_ref 1.060
_refine_ls_hydrogen_treatment noref
_refine_ls_matrix_type full
_refine_ls_number_parameters 443
_refine_ls_number_reflns 6386
_refine_ls_number_restraints 0
_refine_ls_restrained_S_all 1.060
_refine_ls_R_factor_all 0.0692
_refine_ls_R_factor_gt 0.0507
_refine_ls_shift/su_max 0.002
_refine_ls_shift/su_mean 0.000
_refine_ls_structure_factor_coef Fsqd
_refine_ls_weighting_details 'calc w=1/[\s^2^(Fo^2^)+(0.0970P)^2^+0.2757P] where P=(Fo^2^+2Fc^2^)/3'
_refine_ls_weighting_scheme calc
_refine_ls_wR_factor_gt 0.1415
_refine_ls_wR_factor_ref 0.1541
_reflns_number_gt 5030
_reflns_number_total 6386
_reflns_threshold_expression I>2sigma(I)
_cod_data_source_file ic402953s_si_001.cif
_cod_data_source_block shelxl
_cod_depositor_comments 'Adding full bibliography for 4338319.cif.'
_cod_database_code 4338319

loop_
_symmetry_equiv_pos_as_xyz
'x, y, z'
'-x, -y, -z'

loop_
_atom_site_label
_atom_site_type_symbol
_atom_site_fract_x
_atom_site_fract_y
_atom_site_fract_z
_atom_site_U_iso_or_equiv
_atom_site_adp_type
_atom_site_occupancy
_atom_site_symmetry_multiplicity
_atom_site_calc_flag
_atom_site_refinement_flags
Ru1 Ru 0.28582(3) 0.35070(3) 0.92052(2) 0.03772(15) Uani 1 1 d .
Cl1 Cl 0.31480(13) 0.49714(9) 0.96174(9) 0.0514(3) Uani 1 1 d .
P1 P 0.49827(12) 0.25925(8) 0.97915(8) 0.0393(3) Uani 1 1 d .
C1 C 0.5020(5) 0.2692(3) 1.0983(3) 0.0440(10) Uani 1 1 d .
H1A H 0.5100 0.3396 1.0885 0.053 Uiso 1 1 calc R
H1B H 0.4077 0.2554 1.1409 0.053 Uiso 1 1 calc R
C2 C 0.5183(6) 0.1170(3) 1.0201(4) 0.0532(12) Uani 1 1 d .
H2A H 0.4257 0.0964 1.0607 0.064 Uiso 1 1 calc R
H2B H 0.5359 0.0951 0.9633 0.064 Uiso 1 1 calc R
C3 C 0.6964(5) 0.2699(4) 0.9271(4) 0.0575(13) Uani 1 1 d .
H3A H 0.7223 0.2553 0.8659 0.069 Uiso 1 1 calc R
H3B H 0.7107 0.3400 0.9131 0.069 Uiso 1 1 calc R
N1 N 0.6264(4) 0.1978(3) 1.1488(3) 0.0475(9) Uani 1 1 d .
N2 N 0.6424(5) 0.0641(3) 1.0763(3) 0.0576(11) Uani 1 1 d .
N3 N 0.7961(4) 0.1978(3) 0.9950(3) 0.0623(12) Uani 1 1 d .
C4 C 0.6179(6) 0.0846(3) 1.1655(4) 0.0531(12) Uani 1 1 d .
H4A H 0.6923 0.0391 1.2047 0.064 Uiso 1 1 calc R
H4B H 0.5203 0.0700 1.2020 0.064 Uiso 1 1 calc R
C5 C 0.7878(6) 0.0891(4) 1.0174(4) 0.0661(15) Uani 1 1 d .
H5A H 0.8673 0.0458 1.0531 0.079 Uiso 1 1 calc R
H5B H 0.8026 0.0746 0.9567 0.079 Uiso 1 1 calc R
C6 C 0.7779(5) 0.2210(4) 1.0818(4) 0.0586(13) Uani 1 1 d .
H6A H 0.7826 0.2934 1.0652 0.070 Uiso 1 1 calc R
H6B H 0.8591 0.1805 1.1170 0.070 Uiso 1 1 calc R
C7 C 0.6300(7) 0.2138(5) 1.2420(4) 0.0683(15) Uani 1 1 d .
H7A H 0.7024 0.1583 1.2755 0.082 Uiso 1 1 calc R
H7B H 0.6675 0.2776 1.2248 0.082 Uiso 1 1 calc R
C8 C 0.4920(10) 0.2187(6) 1.3116(6) 0.097(2) Uani 1 1 d .
H8A H 0.4126 0.2647 1.2772 0.117 Uiso 1 1 calc R
H8B H 0.5044 0.2467 1.3591 0.117 Uiso 1 1 calc R
O1 O 0.4495(6) 0.1162(4) 1.3628(4) 0.0978(15) Uani 1 1 d .
C9 C 0.3072(10) 0.1081(8) 1.4100(7) 0.111(3) Uani 1 1 d .
O2 O 0.2205(9) 0.1843(8) 1.4081(9) 0.211(5) Uani 1 1 d .
C10 C 0.2811(12) 0.0088(9) 1.4688(8) 0.138(3) Uani 1 1 d .
H10A H 0.1839 0.0131 1.5087 0.208 Uiso 1 1 calc R
H10B H 0.3558 -0.0237 1.5101 0.208 Uiso 1 1 calc R
H10C H 0.2856 -0.0312 1.4279 0.208 Uiso 1 1 calc R
C11 C 0.1140(6) 0.3023(5) 0.8781(4) 0.0718(17) Uani 1 1 d .
H11 H 0.1167 0.3078 0.8136 0.086 Uiso 1 1 calc R
C12 C 0.0403(5) 0.3780(5) 0.9239(5) 0.0706(16) Uani 1 1 d .
H12 H -0.0153 0.4417 0.8949 0.085 Uiso 1 1 calc R
C13 C 0.0669(6) 0.3390(5) 1.0193(5) 0.0702(16) Uani 1 1 d .
H13 H 0.0333 0.3735 1.0649 0.084 Uiso 1 1 calc R
C14 C 0.1494(6) 0.2427(5) 1.0365(4) 0.0661(15) Uani 1 1 d .
H14 H 0.1800 0.1998 1.0954 0.079 Uiso 1 1 calc R
C15 C 0.1806(6) 0.2193(4) 0.9479(5) 0.0713(17) Uani 1 1 d .
H15 H 0.2364 0.1586 0.9386 0.086 Uiso 1 1 calc R
P2 P 0.39142(11) 0.42271(8) 0.75906(8) 0.0391(3) Uani 1 1 d .
C16 C 0.2986(5) 0.5522(3) 0.6934(3) 0.0434(10) Uani 1 1 d .
C17 C 0.1653(5) 0.5969(4) 0.7394(4) 0.0504(11) Uani 1 1 d .
H17 H 0.1262 0.5626 0.8039 0.060 Uiso 1 1 calc R
C18 C 0.0908(6) 0.6930(4) 0.6887(4) 0.0648(14) Uani 1 1 d .
H18 H 0.0011 0.7222 0.7192 0.078 Uiso 1 1 calc R
C19 C 0.1490(7) 0.7448(4) 0.5942(4) 0.0681(15) Uani 1 1 d .
H19 H 0.0990 0.8092 0.5611 0.082 Uiso 1 1 calc R
C20 C 0.2818(7) 0.7020(4) 0.5474(4) 0.0732(16) Uani 1 1 d .
H20 H 0.3212 0.7367 0.4831 0.088 Uiso 1 1 calc R
C21 C 0.3544(6) 0.6068(4) 0.5982(4) 0.0610(13) Uani 1 1 d .
H21 H 0.4441 0.5782 0.5674 0.073 Uiso 1 1 calc R
C22 C 0.3828(5) 0.3442(4) 0.6875(3) 0.0474(10) Uani 1 1 d .
C23 C 0.2999(6) 0.3771(5) 0.6126(4) 0.0615(13) Uani 1 1 d .
H23 H 0.2549 0.4459 0.5905 0.074 Uiso 1 1 calc R
C24 C 0.2831(8) 0.3081(6) 0.5696(5) 0.087(2) Uani 1 1 d .
H24 H 0.2246 0.3303 0.5209 0.105 Uiso 1 1 calc R
C25 C 0.3548(9) 0.2066(6) 0.6008(6) 0.094(2) Uani 1 1 d .
H25 H 0.3446 0.1603 0.5727 0.113 Uiso 1 1 calc R
C26 C 0.4413(8) 0.1737(5) 0.6734(5) 0.0812(18) Uani 1 1 d .
H26 H 0.4919 0.1061 0.6926 0.097 Uiso 1 1 calc R
C27 C 0.4518(7) 0.2401(4) 0.7161(4) 0.0680(15) Uani 1 1 d .
H27 H 0.5071 0.2162 0.7666 0.082 Uiso 1 1 calc R
C28 C 0.5855(5) 0.4441(3) 0.7242(3) 0.0440(10) Uani 1 1 d .
C29 C 0.6265(5) 0.5077(4) 0.7639(4) 0.0568(12) Uani 1 1 d .
H29 H 0.5563 0.5355 0.8076 0.068 Uiso 1 1 calc R
C30 C 0.7694(6) 0.5293(5) 0.7387(5) 0.0708(16) Uani 1 1 d .
H30 H 0.7949 0.5718 0.7653 0.085 Uiso 1 1 calc R
C31 C 0.8745(6) 0.4886(6) 0.6749(5) 0.0815(19) Uani 1 1 d .
H31 H 0.9706 0.5041 0.6579 0.098 Uiso 1 1 calc R
C32 C 0.8385(6) 0.4254(6) 0.6363(5) 0.086(2) Uani 1 1 d .
H32 H 0.9103 0.3969 0.5938 0.103 Uiso 1 1 calc R
C33 C 0.6935(6) 0.4037(5) 0.6607(4) 0.0679(15) Uani 1 1 d .
H33 H 0.6694 0.3611 0.6337 0.081 Uiso 1 1 calc R
P3 P 0.9107(3) 0.03883(16) 0.73819(15) 0.0934(6) Uani 1 1 d .
F1 F 0.9371(8) -0.0218(5) 0.8456(4) 0.164(3) Uani 1 1 d .
F2 F 0.9745(16) -0.0612(7) 0.7228(7) 0.279(7) Uani 1 1 d .
F3 F 1.0600(14) 0.0645(12) 0.7158(12) 0.367(10) Uani 1 1 d .
F4 F 0.8482(19) 0.1347(7) 0.7598(7) 0.304(8) Uani 1 1 d .
F5 F 0.7620(10) 0.0059(13) 0.7724(9) 0.348(9) Uani 1 1 d .
F6 F 0.8784(13) 0.0919(7) 0.6372(4) 0.240(4) Uani 1 1 d .

loop_
_atom_site_aniso_label
_atom_site_aniso_U_11
_atom_site_aniso_U_22
_atom_site_aniso_U_33
_atom_site_aniso_U_23
_atom_site_aniso_U_13
_atom_site_aniso_U_12
Ru1 0.0295(2) 0.0404(2) 0.0400(2) -0.00944(16) -0.00334(14) -0.00869(13)
Cl1 0.0483(6) 0.0464(6) 0.0636(7) -0.0236(6) -0.0113(5) -0.0047(5)
P1 0.0342(5) 0.0357(6) 0.0441(6) -0.0089(5) -0.0060(4) -0.0061(4)
C1 0.044(2) 0.037(2) 0.050(3) -0.012(2) -0.010(2) -0.0074(18)
C2 0.064(3) 0.037(2) 0.059(3) -0.012(2) -0.020(2) -0.006(2)
C3 0.035(2) 0.062(3) 0.057(3) -0.002(2) -0.004(2) -0.005(2)
N1 0.047(2) 0.042(2) 0.051(2) -0.0073(18) -0.0180(17) -0.0078(16)
N2 0.062(3) 0.042(2) 0.063(3) -0.012(2) -0.019(2) 0.0022(18)
N3 0.034(2) 0.064(3) 0.066(3) -0.001(2) -0.0076(18) -0.0005(18)
C4 0.061(3) 0.037(2) 0.056(3) -0.001(2) -0.016(2) -0.015(2)
C5 0.055(3) 0.063(3) 0.069(4) -0.019(3) -0.015(3) 0.011(3)
C6 0.039(3) 0.057(3) 0.072(4) -0.003(3) -0.019(2) -0.012(2)
C7 0.079(4) 0.070(4) 0.062(3) -0.019(3) -0.027(3) -0.015(3)
C8 0.127(7) 0.083(5) 0.080(5) -0.024(4) -0.036(5) -0.002(4)
O1 0.104(4) 0.081(3) 0.092(3) -0.023(3) -0.011(3) -0.001(3)
C9 0.073(5) 0.126(7) 0.129(7) -0.041(6) -0.024(5) -0.004(5)
O2 0.095(5) 0.173(8) 0.330(14) -0.076(8) -0.028(7) 0.023(5)
C10 0.134(8) 0.154(10) 0.124(8) -0.035(7) 0.004(6) -0.063(7)
C11 0.050(3) 0.112(5) 0.059(3) -0.016(3) -0.007(3) -0.045(3)
C12 0.032(3) 0.064(3) 0.092(5) 0.002(3) -0.008(3) -0.014(2)
C13 0.041(3) 0.095(5) 0.075(4) -0.034(4) 0.018(3) -0.029(3)
C14 0.049(3) 0.078(4) 0.060(3) 0.001(3) -0.006(2) -0.033(3)
C15 0.040(3) 0.059(3) 0.116(5) -0.032(4) 0.001(3) -0.018(2)
P2 0.0340(6) 0.0396(6) 0.0406(6) -0.0103(5) -0.0043(4) -0.0073(4)
C16 0.041(2) 0.040(2) 0.044(2) -0.006(2) -0.0088(19) -0.0067(18)
C17 0.046(3) 0.048(3) 0.051(3) -0.009(2) -0.010(2) -0.007(2)
C18 0.045(3) 0.057(3) 0.081(4) -0.015(3) -0.015(3) 0.006(2)
C19 0.073(4) 0.046(3) 0.068(4) 0.002(3) -0.020(3) -0.003(2)
C20 0.086(4) 0.060(3) 0.052(3) 0.004(3) -0.009(3) -0.012(3)
C21 0.061(3) 0.050(3) 0.055(3) -0.007(2) -0.002(2) -0.003(2)
C22 0.044(2) 0.051(3) 0.046(3) -0.018(2) 0.0009(19) -0.0101(19)
C23 0.055(3) 0.077(4) 0.059(3) -0.032(3) -0.008(2) -0.011(3)
C24 0.085(5) 0.118(6) 0.085(5) -0.060(5) -0.007(4) -0.031(4)
C25 0.119(6) 0.090(5) 0.099(5) -0.062(5) 0.006(5) -0.039(4)
C26 0.116(5) 0.055(4) 0.070(4) -0.023(3) 0.002(4) -0.021(3)
C27 0.092(4) 0.048(3) 0.062(3) -0.017(3) -0.010(3) -0.012(3)
C28 0.035(2) 0.045(2) 0.044(2) -0.005(2) -0.0051(18) -0.0100(18)
C29 0.043(3) 0.050(3) 0.073(3) -0.016(3) -0.009(2) -0.007(2)
C30 0.049(3) 0.067(4) 0.095(5) -0.012(3) -0.024(3) -0.017(3)
C31 0.043(3) 0.112(5) 0.081(4) -0.016(4) -0.007(3) -0.025(3)
C32 0.040(3) 0.133(6) 0.080(4) -0.045(4) 0.013(3) -0.013(3)
C33 0.046(3) 0.102(5) 0.064(3) -0.040(3) 0.000(2) -0.017(3)
P3 0.0994(15) 0.0826(12) 0.0801(12) -0.0161(10) -0.0311(11) 0.0158(10)
F1 0.212(7) 0.140(5) 0.121(4) -0.022(4) -0.080(5) 0.022(4)
F2 0.440(18) 0.183(8) 0.181(8) -0.108(7) -0.060(9) 0.092(10)
F3 0.244(12) 0.334(17) 0.45(2) 0.103(14) -0.154(13) -0.184(12)
F4 0.51(2) 0.139(6) 0.206(9) -0.082(6) -0.090(11) 0.126(10)
F5 0.134(7) 0.463(19) 0.271(11) 0.159(12) -0.090(7) -0.122(9)
F6 0.384(13) 0.220(8) 0.085(4) 0.023(5) -0.100(6) -0.051(8)

loop_
_atom_type_symbol
_atom_type_description
_atom_type_scat_dispersion_real
_atom_type_scat_dispersion_imag
_atom_type_scat_source
Ru Ru -1.2594 0.8363 'International Tables Vol C Tables 4.2.6.8 and 6.1.1.4'
C C 0.0033 0.0016 'International Tables Vol C Tables 4.2.6.8 and 6.1.1.4'
H H 0.0000 0.0000 'International Tables Vol C Tables 4.2.6.8 and 6.1.1.4'
Cl Cl 0.1484 0.1585 'International Tables Vol C Tables 4.2.6.8 and 6.1.1.4'
F F 0.0171 0.0103 'International Tables Vol C Tables 4.2.6.8 and 6.1.1.4'
N N 0.0061 0.0033 'International Tables Vol C Tables 4.2.6.8 and 6.1.1.4'
O O 0.0106 0.0060 'International Tables Vol C Tables 4.2.6.8 and 6.1.1.4'
P P 0.1023 0.0942 'International Tables Vol C Tables 4.2.6.8 and 6.1.1.4'

loop_
_geom_angle_atom_site_label_1
_geom_angle_atom_site_label_2
_geom_angle_atom_site_label_3
_geom_angle
C15 Ru1 C11 36.9(2)
C15 Ru1 C14 37.9(2)
C11 Ru1 C14 62.2(2)
C15 Ru1 C13 61.5(2)
C11 Ru1 C13 61.9(2)
C14 Ru1 C13 35.7(2)
C15 Ru1 C12 61.7(2)
C11 Ru1 C12 37.7(2)
C14 Ru1 C12 60.8(2)
C13 Ru1 C12 36.3(2)
C15 Ru1 P1 96.84(16)
C11 Ru1 P1 130.85(19)
C14 Ru1 P1 91.61(15)
C13 Ru1 P1 119.66(18)
C12 Ru1 P1 152.39(15)
C15 Ru1 P2 114.27(19)
C11 Ru1 P2 91.95(15)
C14 Ru1 P2 151.79(17)
C13 Ru1 P2 142.01(18)
C12 Ru1 P2 106.33(17)
P1 Ru1 P2 98.21(4)
C15 Ru1 Cl1 151.96(18)
C11 Ru1 Cl1 138.24(19)
C14 Ru1 Cl1 115.00(17)
C13 Ru1 Cl1 91.64(17)
C12 Ru1 Cl1 101.97(18)
P1 Ru1 Cl1 89.63(4)
P2 Ru1 Cl1 91.56(4)
C1 P1 C3 96.4(2)
C1 P1 C2 96.8(2)
C3 P1 C2 98.0(2)
C1 P1 Ru1 111.85(14)
C3 P1 Ru1 130.81(16)
C2 P1 Ru1 116.53(16)
N1 C1 P1 114.7(3)
N1 C1 H1A 108.6
P1 C1 H1A 108.6
N1 C1 H1B 108.6
P1 C1 H1B 108.6
H1A C1 H1B 107.6
N2 C2 P1 112.6(3)
N2 C2 H2A 109.1
P1 C2 H2A 109.1
N2 C2 H2B 109.1
P1 C2 H2B 109.1
H2A C2 H2B 107.8
N3 C3 P1 111.4(3)
N3 C3 H3A 109.4
P1 C3 H3A 109.4
N3 C3 H3B 109.4
P1 C3 H3B 109.4
H3A C3 H3B 108.0
C7 N1 C1 112.5(4)
C7 N1 C4 111.8(4)
C1 N1 C4 110.2(3)
C7 N1 C6 105.8(4)
C1 N1 C6 108.9(3)
C4 N1 C6 107.4(4)
C4 N2 C5 110.5(4)
C4 N2 C2 112.5(4)
C5 N2 C2 111.9(4)
C6 N3 C5 110.8(4)
C6 N3 C3 113.2(4)
C5 N3 C3 113.6(4)
N2 C4 N1 112.3(4)
N2 C4 H4A 109.2
N1 C4 H4A 109.2
N2 C4 H4B 109.2
N1 C4 H4B 109.2
H4A C4 H4B 107.9
N3 C5 N2 111.4(4)
N3 C5 H5A 109.3
N2 C5 H5A 109.3
N3 C5 H5B 109.3
N2 C5 H5B 109.3
H5A C5 H5B 108.0
N3 C6 N1 111.6(4)
N3 C6 H6A 109.3
N1 C6 H6A 109.3
N3 C6 H6B 109.3
N1 C6 H6B 109.3
H6A C6 H6B 108.0
C8 C7 N1 118.5(5)
C8 C7 H7A 107.7
N1 C7 H7A 107.7
C8 C7 H7B 107.7
N1 C7 H7B 107.7
H7A C7 H7B 107.1
C7 C8 O1 111.4(6)
C7 C8 H8A 109.3
O1 C8 H8A 109.3
C7 C8 H8B 109.3
O1 C8 H8B 109.3
H8A C8 H8B 108.0
C9 O1 C8 119.8(6)
O2 C9 O1 118.6(10)
O2 C9 C10 124.6(11)
O1 C9 C10 116.2(8)
C9 C10 H10A 109.5
C9 C10 H10B 109.5
H10A C10 H10B 109.5
C9 C10 H10C 109.5
H10A C10 H10C 109.5
H10B C10 H10C 109.5
C15 C11 C12 107.0(5)
C15 C11 Ru1 70.9(3)
C12 C11 Ru1 72.5(3)
C15 C11 H11 126.5
C12 C11 H11 126.5
Ru1 C11 H11 121.8
C13 C12 C11 107.4(5)
C13 C12 Ru1 71.5(3)
C11 C12 Ru1 69.8(3)
C13 C12 H12 126.3
C11 C12 H12 126.3
Ru1 C12 H12 124.1
C14 C13 C12 109.8(6)
C14 C13 Ru1 71.8(3)
C12 C13 Ru1 72.2(3)
C14 C13 H13 125.1
C12 C13 H13 125.1
Ru1 C13 H13 122.5
C13 C14 C15 107.5(5)
C13 C14 Ru1 72.4(3)
C15 C14 Ru1 69.7(3)
C13 C14 H14 126.2
C15 C14 H14 126.2
Ru1 C14 H14 123.3
C11 C15 C14 108.3(5)
C11 C15 Ru1 72.2(3)
C14 C15 Ru1 72.4(3)
C11 C15 H15 125.9
C14 C15 H15 125.9
Ru1 C15 H15 121.2
C22 P2 C28 103.6(2)
C22 P2 C16 103.8(2)
C28 P2 C16 99.5(2)
C22 P2 Ru1 110.05(16)
C28 P2 Ru1 121.79(15)
C16 P2 Ru1 116.03(15)
C21 C16 C17 118.2(4)
C21 C16 P2 122.2(4)
C17 C16 P2 119.6(3)
C18 C17 C16 120.0(5)
C18 C17 H17 120.0
C16 C17 H17 120.0
C19 C18 C17 120.3(5)
C19 C18 H18 119.9
C17 C18 H18 119.9
C18 C19 C20 120.6(5)
C18 C19 H19 119.7
C20 C19 H19 119.7
C21 C20 C19 118.6(5)
C21 C20 H20 120.7
C19 C20 H20 120.7
C20 C21 C16 122.4(5)
C20 C21 H21 118.8
C16 C21 H21 118.8
C23 C22 C27 117.1(5)
C23 C22 P2 124.4(4)
C27 C22 P2 118.2(4)
C22 C23 C24 121.0(6)
C22 C23 H23 119.5
C24 C23 H23 119.5
C25 C24 C23 119.0(6)
C25 C24 H24 120.5
C23 C24 H24 120.5
C26 C25 C24 120.4(6)
C26 C25 H25 119.8
C24 C25 H25 119.8
C27 C26 C25 119.6(6)
C27 C26 H26 120.2
C25 C26 H26 120.2
C26 C27 C22 122.7(6)
C26 C27 H27 118.6
C22 C27 H27 118.6
C33 C28 C29 117.7(4)
C33 C28 P2 124.7(4)
C29 C28 P2 117.6(3)
C30 C29 C28 120.6(5)
C30 C29 H29 119.7
C28 C29 H29 119.7
C31 C30 C29 120.5(6)
C31 C30 H30 119.7
C29 C30 H30 119.7
C32 C31 C30 120.2(5)
C32 C31 H31 119.9
C30 C31 H31 119.9
C31 C32 C33 119.8(6)
C31 C32 H32 120.1
C33 C32 H32 120.1
C28 C33 C32 121.2(6)
C28 C33 H33 119.4
C32 C33 H33 119.4
F3 P3 F4 89.8(10)
F3 P3 F2 90.3(9)
F4 P3 F2 176.5(5)
F3 P3 F6 95.2(7)
F4 P3 F6 89.2(5)
F2 P3 F6 94.3(5)
F3 P3 F5 173.5(7)
F4 P3 F5 90.7(9)
F2 P3 F5 88.8(10)
F6 P3 F5 91.2(6)
F3 P3 F1 88.2(6)
F4 P3 F1 92.5(4)
F2 P3 F1 84.0(4)
F6 P3 F1 176.2(5)
F5 P3 F1 85.3(5)

loop_
_geom_bond_atom_site_label_1
_geom_bond_atom_site_label_2
_geom_bond_distance
Ru1 C15 2.172(5)
Ru1 C11 2.189(5)
Ru1 C14 2.209(5)
Ru1 C13 2.217(5)
Ru1 C12 2.226(5)
Ru1 P1 2.2688(11)
Ru1 P2 2.3090(12)
Ru1 Cl1 2.4552(11)
P1 C1 1.841(4)
P1 C3 1.848(5)
P1 C2 1.850(5)
C1 N1 1.495(5)
C1 H1A 0.9700
C1 H1B 0.9700
C2 N2 1.482(6)
C2 H2A 0.9700
C2 H2B 0.9700
C3 N3 1.473(6)
C3 H3A 0.9700
C3 H3B 0.9700
N1 C7 1.496(6)
N1 C4 1.545(6)
N1 C6 1.554(6)
N2 C4 1.418(7)
N2 C5 1.474(7)
N3 C6 1.410(7)
N3 C5 1.464(7)
C4 H4A 0.9700
C4 H4B 0.9700
C5 H5A 0.9700
C5 H5B 0.9700
C6 H6A 0.9700
C6 H6B 0.9700
C7 C8 1.452(10)
C7 H7A 0.9700
C7 H7B 0.9700
C8 O1 1.469(9)
C8 H8A 0.9700
C8 H8B 0.9700
O1 C9 1.356(10)
C9 O2 1.176(11)
C9 C10 1.398(13)
C10 H10A 0.9600
C10 H10B 0.9600
C10 H10C 0.9600
C11 C15 1.380(9)
C11 C12 1.427(9)
C11 H11 0.9300
C12 C13 1.383(9)
C12 H12 0.9300
C13 C14 1.358(9)
C13 H13 0.9300
C14 C15 1.423(9)
C14 H14 0.9300
C15 H15 0.9300
P2 C22 1.826(5)
P2 C28 1.831(4)
P2 C16 1.840(4)
C16 C21 1.381(7)
C16 C17 1.396(6)
C17 C18 1.394(7)
C17 H17 0.9300
C18 C19 1.370(8)
C18 H18 0.9300
C19 C20 1.387(8)
C19 H19 0.9300
C20 C21 1.379(7)
C20 H20 0.9300
C21 H21 0.9300
C22 C23 1.387(7)
C22 C27 1.405(7)
C23 C24 1.403(8)
C23 H23 0.9300
C24 C25 1.385(10)
C24 H24 0.9300
C25 C26 1.383(10)
C25 H25 0.9300
C26 C27 1.346(8)
C26 H26 0.9300
C27 H27 0.9300
C28 C33 1.378(7)
C28 C29 1.405(7)
C29 C30 1.375(7)
C29 H29 0.9300
C30 C31 1.370(9)
C30 H30 0.9300
C31 C32 1.364(10)
C31 H31 0.9300
C32 C33 1.395(8)
C32 H32 0.9300
C33 H33 0.9300
P3 F3 1.458(9)
P3 F4 1.460(7)
P3 F2 1.474(7)
P3 F6 1.482(5)
P3 F5 1.486(8)
P3 F1 1.561(5)
